data_7021376
loop_
_publ_author_name
'Kireenko, Marina M.'
'Zaitsev, Kirill V.'
'Oprunenko, Yuri F.'
'Churakov, Andrei V.'
'Tafeenko, Viktor A.'
'Karlov, Sergey S.'
'Zaitseva, Galina S.'

_publ_section_title
;
 Palladium complexes with stabilized germylene and stannylene ligands.
;
_journal_issue 22
_journal_name_full 'Dalton transactions (Cambridge, England : 2003)'
_journal_page_first 7901
_journal_page_last 7912
_journal_paper_doi 10.1039/c3dt32867h
_journal_volume 42
_journal_year 2013
_chemical_formula_moiety 'C34 H40 N2 O4 Pd, 3(C6 H6)'
_chemical_formula_sum 'C52 H58 N2 O4 Pd'
_chemical_formula_weight 881.40
_chemical_name_systematic
;
?
;
_space_group_IT_number 15
_symmetry_cell_setting monoclinic
_symmetry_space_group_name_Hall '-C 2yc'
_symmetry_space_group_name_H-M 'C 1 2/c 1'
_atom_sites_solution_hydrogens mixed
_atom_sites_solution_primary direct
_atom_sites_solution_secondary difmap
_audit_creation_method SHELXL-97
_cell_angle_alpha 90.00
_cell_angle_beta 110.719(2)
_cell_angle_gamma 90.00
_cell_formula_units_Z 4
_cell_length_a 29.222(4)
_cell_length_b 11.0428(14)
_cell_length_c 14.8017(19)
_cell_measurement_reflns_used 9922
_cell_measurement_temperature 173(2)
_cell_measurement_theta_max 30.463
_cell_measurement_theta_min 2.312
_cell_volume 4467.5(10)
_computing_cell_refinement 'SAINT (Bruker, 2008)'
_computing_data_collection '<i>APEX2</i> (Bruker, 2008)'
_computing_data_reduction 'SAINT (Bruker, 2008)'
_computing_molecular_graphics 'SHELXTL (Sheldrick, 2008)'
_computing_publication_material 'SHELXTL (Sheldrick, 2008)'
_computing_structure_refinement 'SHELXTL (Sheldrick, 2008)'
_computing_structure_solution 'SHELXTL (Sheldrick, 2008)'
_diffrn_ambient_temperature 173(2)
_diffrn_measured_fraction_theta_full 1.000
_diffrn_measured_fraction_theta_max 1.000
_diffrn_measurement_device_type 'Bruker SMART APEX II'
_diffrn_measurement_method \w
_diffrn_radiation_monochromator graphite
_diffrn_radiation_source 'fine-focus sealed tube'
_diffrn_radiation_type MoK\a
_diffrn_radiation_wavelength 0.71073
_diffrn_reflns_av_R_equivalents 0.0264
_diffrn_reflns_av_sigmaI/netI 0.0232
_diffrn_reflns_limit_h_max 39
_diffrn_reflns_limit_h_min -39
_diffrn_reflns_limit_k_max 15
_diffrn_reflns_limit_k_min -15
_diffrn_reflns_limit_l_max 20
_diffrn_reflns_limit_l_min -20
_diffrn_reflns_number 24132
_diffrn_reflns_theta_full 29.00
_diffrn_reflns_theta_max 29.00
_diffrn_reflns_theta_min 2.31
_diffrn_standards_decay_% 0
_diffrn_standards_interval_time 0
_diffrn_standards_number 0
_exptl_absorpt_coefficient_mu 0.462
_exptl_absorpt_correction_T_max 0.9863
_exptl_absorpt_correction_T_min 0.8738
_exptl_absorpt_correction_type multi-scan
_exptl_absorpt_process_details 'SADABS (Bruker, 2004)'
_exptl_crystal_colour colourless
_exptl_crystal_density_diffrn 1.310
_exptl_crystal_density_method 'not measured'
_exptl_crystal_description plate
_exptl_crystal_F_000 1848
_exptl_crystal_size_max 0.30
_exptl_crystal_size_mid 0.20
_exptl_crystal_size_min 0.03
_refine_diff_density_max 0.629
_refine_diff_density_min -0.562
_refine_diff_density_rms 0.070
_refine_ls_extinction_method none
_refine_ls_goodness_of_fit_ref 1.077
_refine_ls_hydrogen_treatment mixed
_refine_ls_matrix_type full
_refine_ls_number_parameters 237
_refine_ls_number_reflns 5924
_refine_ls_number_restraints 21
_refine_ls_restrained_S_all 1.076
_refine_ls_R_factor_all 0.0418
_refine_ls_R_factor_gt 0.0321
_refine_ls_shift/su_max 0.000
_refine_ls_shift/su_mean 0.000
_refine_ls_structure_factor_coef Fsqd
_refine_ls_weighting_details 'calc w=1/[\s^2^(Fo^2^)+(0.0553P)^2^+3.5423P] where P=(Fo^2^+2Fc^2^)/3'
_refine_ls_weighting_scheme calc
_refine_ls_wR_factor_gt 0.0921
_refine_ls_wR_factor_ref 0.0976
_reflns_number_gt 4765
_reflns_number_total 5924
_reflns_threshold_expression I>2\s(I)
_cod_data_source_file c3dt32867h.txt
_cod_data_source_block 12
_cod_original_sg_symbol_H-M 'C 2/c'
_cod_database_code 7021376

loop_
_symmetry_equiv_pos_as_xyz
'x, y, z'
'-x, y, -z+1/2'
'x+1/2, y+1/2, z'
'-x+1/2, y+1/2, -z+1/2'
'-x, -y, -z'
'x, -y, z-1/2'
'-x+1/2, -y+1/2, -z'
'x+1/2, -y+1/2, z-1/2'

loop_
_atom_site_label
_atom_site_type_symbol
_atom_site_fract_x
_atom_site_fract_y
_atom_site_fract_z
_atom_site_U_iso_or_equiv
_atom_site_adp_type
_atom_site_occupancy
_atom_site_symmetry_multiplicity
_atom_site_calc_flag
_atom_site_refinement_flags
_atom_site_disorder_assembly
_atom_site_disorder_group
Pd1 Pd 0.2500 0.2500 0.5000 0.02082(7) Uani 1 2 d S . .
N1 N 0.24818(6) 0.32152(14) 0.37022(10) 0.0265(3) Uani 1 1 d . . .
O1 O 0.29520(5) 0.38677(11) 0.55936(8) 0.0256(3) Uani 1 1 d . . .
O2 O 0.24344(8) 0.05302(16) 0.31213(14) 0.0560(5) Uani 1 1 d . . .
H2 H 0.2346(12) 0.061(3) 0.355(3) 0.070(10) Uiso 1 1 d . . .
C1 C 0.19646(8) 0.3254(2) 0.30132(14) 0.0368(4) Uani 1 1 d . . .
H1A H 0.1950 0.3704 0.2433 0.055 Uiso 1 1 calc R . .
H1B H 0.1759 0.3658 0.3321 0.055 Uiso 1 1 calc R . .
H1C H 0.1846 0.2427 0.2834 0.055 Uiso 1 1 calc R . .
C2 C 0.28610(9) 0.1235(2) 0.34394(18) 0.0444(5) Uani 1 1 d . . .
H2A H 0.3091 0.0918 0.3140 0.053 Uiso 1 1 calc R . .
H2B H 0.3018 0.1133 0.4147 0.053 Uiso 1 1 calc R . .
C3 C 0.27880(9) 0.25699(17) 0.32202(15) 0.0329(4) Uani 1 1 d . . .
H3A H 0.3113 0.2964 0.3421 0.040 Uiso 1 1 calc R . .
H3B H 0.2632 0.2673 0.2513 0.040 Uiso 1 1 calc R . .
C4 C 0.30816(7) 0.45638(16) 0.49192(12) 0.0247(3) Uani 1 1 d . . .
C5 C 0.26546(7) 0.44963(17) 0.39483(13) 0.0269(4) Uani 1 1 d . . .
H5A H 0.2380 0.4999 0.3980 0.032 Uiso 1 1 calc R . .
H5B H 0.2761 0.4828 0.3432 0.032 Uiso 1 1 calc R . .
C11 C 0.31658(7) 0.58799(17) 0.52774(13) 0.0272(4) Uani 1 1 d . . .
C12 C 0.30322(9) 0.68713(19) 0.46659(17) 0.0394(5) Uani 1 1 d . . .
H12 H 0.2871 0.6747 0.3992 0.047 Uiso 1 1 calc R . .
C13 C 0.31297(9) 0.8048(2) 0.5023(2) 0.0467(5) Uani 1 1 d . . .
H13 H 0.3031 0.8718 0.4596 0.056 Uiso 1 1 calc R . .
C14 C 0.33703(9) 0.8236(2) 0.5997(2) 0.0449(5) Uani 1 1 d . . .
H14 H 0.3445 0.9036 0.6241 0.054 Uiso 1 1 calc R . .
C15 C 0.35018(9) 0.7264(2) 0.66121(19) 0.0410(5) Uani 1 1 d . . .
H15 H 0.3663 0.7395 0.7285 0.049 Uiso 1 1 calc R . .
C16 C 0.34014(8) 0.60883(19) 0.62612(15) 0.0338(4) Uani 1 1 d . . .
H16 H 0.3494 0.5423 0.6695 0.041 Uiso 1 1 calc R . .
C21 C 0.35645(7) 0.41050(17) 0.48432(13) 0.0274(4) Uani 1 1 d . . .
C22 C 0.38117(8) 0.3134(2) 0.53922(15) 0.0360(4) Uani 1 1 d . . .
H22 H 0.3687 0.2760 0.5836 0.043 Uiso 1 1 calc R . .
C23 C 0.42406(10) 0.2698(2) 0.5302(2) 0.0492(6) Uani 1 1 d . . .
H23 H 0.4406 0.2031 0.5683 0.059 Uiso 1 1 calc R . .
C24 C 0.44271(9) 0.3233(3) 0.46593(19) 0.0504(6) Uani 1 1 d . . .
H24 H 0.4718 0.2931 0.4595 0.060 Uiso 1 1 calc R . .
C25 C 0.41853(9) 0.4215(2) 0.41102(18) 0.0444(5) Uani 1 1 d . . .
H25 H 0.4312 0.4589 0.3670 0.053 Uiso 1 1 calc R . .
C26 C 0.37586(8) 0.4647(2) 0.42054(15) 0.0353(4) Uani 1 1 d . . .
H26 H 0.3596 0.5323 0.3831 0.042 Uiso 1 1 calc R . .
C31 C 0.57436(18) -0.0128(2) 0.6464(4) 0.0887(19) Uiso 0.62 1 d PG A 1
H31 H 0.5763 -0.0986 0.6456 0.106 Uiso 0.62 1 calc PR A 1
C32 C 0.58789(15) 0.0556(4) 0.5811(3) 0.0789(16) Uiso 0.62 1 d PG A 1
H32 H 0.5991 0.0165 0.5356 0.095 Uiso 0.62 1 calc PR A 1
C33 C 0.58501(13) 0.1812(4) 0.5823(3) 0.0582(11) Uiso 0.62 1 d PG A 1
H33 H 0.5943 0.2279 0.5376 0.070 Uiso 0.62 1 calc PR A 1
C34 C 0.56861(14) 0.2384(2) 0.6488(3) 0.0550(12) Uiso 0.62 1 d PG A 1
H34 H 0.5666 0.3242 0.6496 0.066 Uiso 0.62 1 calc PR A 1
C35 C 0.55508(15) 0.1700(4) 0.7141(3) 0.0600(13) Uiso 0.62 1 d PG A 1
H35 H 0.5439 0.2091 0.7596 0.072 Uiso 0.62 1 calc PR A 1
C36 C 0.55796(16) 0.0444(4) 0.7129(3) 0.0718(15) Uiso 0.62 1 d PG A 1
H36 H 0.5487 -0.0023 0.7576 0.086 Uiso 0.62 1 calc PR A 1
C41 C 0.5772(3) 0.0105(5) 0.5932(4) 0.081(3) Uiso 0.38 1 d PG B 2
H41 H 0.5829 -0.0552 0.5571 0.098 Uiso 0.38 1 calc PR B 2
C42 C 0.5781(2) 0.1287(7) 0.5616(4) 0.067(2) Uiso 0.38 1 d PG B 2
H42 H 0.5844 0.1438 0.5039 0.080 Uiso 0.38 1 calc PR B 2
C43 C 0.5697(2) 0.2248(4) 0.6144(5) 0.0530(18) Uiso 0.38 1 d PG B 2
H43 H 0.5704 0.3056 0.5928 0.064 Uiso 0.38 1 calc PR B 2
C44 C 0.5605(3) 0.2027(5) 0.6988(5) 0.067(2) Uiso 0.38 1 d PG B 2
H44 H 0.5548 0.2684 0.7349 0.080 Uiso 0.38 1 calc PR B 2
C45 C 0.5596(3) 0.0845(7) 0.7304(4) 0.069(2) Uiso 0.38 1 d PG B 2
H45 H 0.5533 0.0694 0.7881 0.083 Uiso 0.38 1 calc PR B 2
C46 C 0.5679(3) -0.0116(4) 0.6776(5) 0.0581(18) Uiso 0.38 1 d PG B 2
H46 H 0.5673 -0.0924 0.6992 0.070 Uiso 0.38 1 calc PR B 2
C51 C 0.48297(12) 0.7296(3) 0.7041(2) 0.0511(8) Uiso 0.80 1 d PD . 3
H51 H 0.4712 0.8041 0.6722 0.061 Uiso 0.80 1 calc PR . 3
C52 C 0.46576(13) 0.6215(3) 0.6579(2) 0.0519(7) Uiso 0.80 1 d PD C 3
H52 H 0.4420 0.6213 0.5945 0.062 Uiso 0.80 1 calc PR C 3
C53 C 0.48316(12) 0.5142(3) 0.70407(19) 0.0594(9) Uiso 0.80 1 d PD . 3
H53 H 0.4718 0.4396 0.6720 0.071 Uiso 0.80 1 calc PR . 3
C61 C 0.5000 0.7443(13) 0.7500 0.0433(15) Uiso 0.20 2 d SPD . 4
H61 H 0.5000 0.8303 0.7500 0.052 Uiso 0.20 2 calc SPR . 4
C62 C 0.4680(4) 0.6821(9) 0.6728(7) 0.0433(15) Uiso 0.20 1 d PD D 4
H62 H 0.4459 0.7251 0.6197 0.052 Uiso 0.20 1 calc PR D 4
C63 C 0.4682(4) 0.5580(9) 0.6727(7) 0.0433(15) Uiso 0.20 1 d PD D 4
H63 H 0.4464 0.5144 0.6195 0.052 Uiso 0.20 1 calc PR D 4
C64 C 0.5000 0.4980(14) 0.7500 0.0433(15) Uiso 0.20 2 d SPD . 4
H64 H 0.5000 0.4120 0.7500 0.052 Uiso 0.20 2 calc SPR . 4

loop_
_atom_site_aniso_label
_atom_site_aniso_U_11
_atom_site_aniso_U_22
_atom_site_aniso_U_33
_atom_site_aniso_U_23
_atom_site_aniso_U_13
_atom_site_aniso_U_12
Pd1 0.02693(10) 0.02234(10) 0.01513(10) -0.00028(6) 0.00984(7) -0.00237(7)
N1 0.0333(8) 0.0291(8) 0.0182(6) -0.0005(6) 0.0105(6) -0.0055(6)
O1 0.0334(6) 0.0273(6) 0.0184(5) -0.0007(5) 0.0119(5) -0.0068(5)
O2 0.0899(14) 0.0474(10) 0.0533(10) -0.0263(8) 0.0534(11) -0.0315(9)
C1 0.0386(11) 0.0403(11) 0.0245(9) 0.0062(8) 0.0025(8) -0.0083(9)
C2 0.0620(14) 0.0391(12) 0.0466(12) -0.0148(10) 0.0371(12) -0.0082(10)
C3 0.0441(11) 0.0385(11) 0.0236(9) -0.0084(7) 0.0211(8) -0.0120(8)
C4 0.0317(9) 0.0248(8) 0.0202(8) 0.0003(6) 0.0122(7) -0.0033(7)
C5 0.0339(9) 0.0271(9) 0.0203(8) 0.0020(7) 0.0103(7) -0.0034(7)
C11 0.0297(9) 0.0263(9) 0.0292(9) -0.0010(7) 0.0147(7) -0.0020(7)
C12 0.0493(12) 0.0293(11) 0.0399(11) 0.0032(9) 0.0162(10) -0.0027(9)
C13 0.0549(14) 0.0271(11) 0.0601(15) 0.0048(10) 0.0230(12) -0.0003(10)
C14 0.0464(12) 0.0286(10) 0.0677(16) -0.0151(11) 0.0299(12) -0.0056(9)
C15 0.0462(12) 0.0408(12) 0.0406(12) -0.0140(9) 0.0210(10) -0.0070(9)
C16 0.0401(10) 0.0327(10) 0.0304(9) -0.0044(8) 0.0145(8) -0.0058(8)
C21 0.0308(9) 0.0277(9) 0.0252(8) -0.0062(7) 0.0116(7) -0.0049(7)
C22 0.0400(11) 0.0375(11) 0.0333(10) 0.0006(8) 0.0164(8) 0.0035(9)
C23 0.0465(13) 0.0505(14) 0.0519(15) 0.0007(11) 0.0191(12) 0.0150(11)
C24 0.0419(12) 0.0594(16) 0.0567(15) -0.0133(12) 0.0258(11) 0.0053(11)
C25 0.0471(12) 0.0496(13) 0.0485(13) -0.0103(10) 0.0319(11) -0.0088(10)
C26 0.0399(10) 0.0350(10) 0.0367(10) -0.0029(8) 0.0205(9) -0.0057(8)

loop_
_atom_type_symbol
_atom_type_description
_atom_type_scat_dispersion_real
_atom_type_scat_dispersion_imag
_atom_type_scat_source
C C 0.0033 0.0016 'International Tables Vol C Tables 4.2.6.8 and 6.1.1.4'
H H 0.0000 0.0000 'International Tables Vol C Tables 4.2.6.8 and 6.1.1.4'
N N 0.0061 0.0033 'International Tables Vol C Tables 4.2.6.8 and 6.1.1.4'
O O 0.0106 0.0060 'International Tables Vol C Tables 4.2.6.8 and 6.1.1.4'
Pd Pd -0.9988 1.0072 'International Tables Vol C Tables 4.2.6.8 and 6.1.1.4'

loop_
_geom_angle_atom_site_label_1
_geom_angle_atom_site_label_2
_geom_angle_atom_site_label_3
_geom_angle
_geom_angle_site_symmetry_1
_geom_angle_site_symmetry_3
O1 Pd1 O1 180.00(8) 7_556 .
O1 Pd1 N1 85.13(5) 7_556 7_556
O1 Pd1 N1 94.87(5) . 7_556
O1 Pd1 N1 94.87(5) 7_556 .
O1 Pd1 N1 85.13(5) . .
N1 Pd1 N1 180.0 7_556 .
C1 N1 C5 108.07(15) . .
C1 N1 C3 108.48(16) . .
C5 N1 C3 110.80(14) . .
C1 N1 Pd1 109.48(11) . .
C5 N1 Pd1 103.84(10) . .
C3 N1 Pd1 115.88(12) . .
C4 O1 Pd1 113.70(10) . .
C2 O2 H2 100(3) . .
N1 C1 H1A 109.5 . .
N1 C1 H1B 109.5 . .
H1A C1 H1B 109.5 . .
N1 C1 H1C 109.5 . .
H1A C1 H1C 109.5 . .
H1B C1 H1C 109.5 . .
O2 C2 C3 115.4(2) . .
O2 C2 H2A 108.4 . .
C3 C2 H2A 108.4 . .
O2 C2 H2B 108.4 . .
C3 C2 H2B 108.4 . .
H2A C2 H2B 107.5 . .
N1 C3 C2 115.02(16) . .
N1 C3 H3A 108.5 . .
C2 C3 H3A 108.5 . .
N1 C3 H3B 108.5 . .
C2 C3 H3B 108.5 . .
H3A C3 H3B 107.5 . .
O1 C4 C5 107.60(14) . .
O1 C4 C11 108.70(14) . .
C5 C4 C11 110.28(15) . .
O1 C4 C21 110.73(15) . .
C5 C4 C21 112.19(14) . .
C11 C4 C21 107.30(14) . .
N1 C5 C4 111.38(14) . .
N1 C5 H5A 109.4 . .
C4 C5 H5A 109.4 . .
N1 C5 H5B 109.4 . .
C4 C5 H5B 109.4 . .
H5A C5 H5B 108.0 . .
C12 C11 C16 118.25(18) . .
C12 C11 C4 123.23(17) . .
C16 C11 C4 118.48(17) . .
C11 C12 C13 121.1(2) . .
C11 C12 H12 119.5 . .
C13 C12 H12 119.5 . .
C14 C13 C12 119.8(2) . .
C14 C13 H13 120.1 . .
C12 C13 H13 120.1 . .
C15 C14 C13 119.8(2) . .
C15 C14 H14 120.1 . .
C13 C14 H14 120.1 . .
C14 C15 C16 120.7(2) . .
C14 C15 H15 119.7 . .
C16 C15 H15 119.7 . .
C15 C16 C11 120.4(2) . .
C15 C16 H16 119.8 . .
C11 C16 H16 119.8 . .
C22 C21 C26 118.45(18) . .
C22 C21 C4 120.88(16) . .
C26 C21 C4 120.66(17) . .
C21 C22 C23 120.8(2) . .
C21 C22 H22 119.6 . .
C23 C22 H22 119.6 . .
C24 C23 C22 120.3(2) . .
C24 C23 H23 119.8 . .
C22 C23 H23 119.8 . .
C23 C24 C25 119.5(2) . .
C23 C24 H24 120.2 . .
C25 C24 H24 120.2 . .
C26 C25 C24 119.9(2) . .
C26 C25 H25 120.0 . .
C24 C25 H25 120.0 . .
C25 C26 C21 121.0(2) . .
C25 C26 H26 119.5 . .
C21 C26 H26 119.5 . .
C32 C31 C36 120.0 . .
C32 C31 H31 120.0 . .
C36 C31 H31 120.0 . .
C31 C32 C33 120.0 . .
C31 C32 H32 120.0 . .
C33 C32 H32 120.0 . .
C32 C33 C34 120.0 . .
C32 C33 H33 120.0 . .
C34 C33 H33 120.0 . .
C33 C34 C35 120.0 . .
C33 C34 H34 120.0 . .
C35 C34 H34 120.0 . .
C36 C35 C34 120.0 . .
C36 C35 H35 120.0 . .
C34 C35 H35 120.0 . .
C35 C36 C31 120.0 . .
C35 C36 H36 120.0 . .
C31 C36 H36 120.0 . .
C42 C41 C46 120.0 . .
C42 C41 H41 120.0 . .
C46 C41 H41 120.0 . .
C43 C42 C41 120.0 . .
C43 C42 H42 120.0 . .
C41 C42 H42 120.0 . .
C42 C43 C44 120.0 . .
C42 C43 H43 120.0 . .
C44 C43 H43 120.0 . .
C43 C44 C45 120.0 . .
C43 C44 H44 120.0 . .
C45 C44 H44 120.0 . .
C44 C45 C46 120.0 . .
C44 C45 H45 120.0 . .
C46 C45 H45 120.0 . .
C45 C46 C41 120.0 . .
C45 C46 H46 120.0 . .
C41 C46 H46 120.0 . .
C51 C51 C52 120.03(18) 2_656 .
C51 C51 H51 120.0 2_656 .
C52 C51 H51 120.0 . .
C53 C52 C51 119.7(3) . .
C53 C52 H52 120.2 . .
C51 C52 H52 120.2 . .
C53 C53 C52 120.27(19) 2_656 .
C53 C53 H53 119.9 2_656 .
C52 C53 H53 119.9 . .
C62 C61 C62 120.1(14) . 2_656
C62 C61 H61 120.0 . .
C62 C61 H61 120.0 2_656 .
C63 C62 C61 120.0(11) . .
C63 C62 H62 120.0 . .
C61 C62 H62 120.0 . .
C64 C63 C62 119.1(12) . .
C64 C63 H63 120.5 . .
C62 C63 H63 120.5 . .
C63 C64 C63 121.9(15) 2_656 .
C63 C64 H64 119.1 2_656 .
C63 C64 H64 119.1 . .

loop_
_geom_bond_atom_site_label_1
_geom_bond_atom_site_label_2
_geom_bond_distance
_geom_bond_site_symmetry_2
Pd1 O1 1.9941(12) 7_556
Pd1 O1 1.9941(12) .
Pd1 N1 2.0602(14) 7_556
Pd1 N1 2.0602(14) .
N1 C1 1.495(2) .
N1 C5 1.503(2) .
N1 C3 1.506(3) .
O1 C4 1.414(2) .
O2 C2 1.402(3) .
O2 H2 0.77(3) .
C1 H1A 0.9800 .
C1 H1B 0.9800 .
C1 H1C 0.9800 .
C2 C3 1.508(3) .
C2 H2A 0.9900 .
C2 H2B 0.9900 .
C3 H3A 0.9900 .
C3 H3B 0.9900 .
C4 C5 1.536(2) .
C4 C11 1.537(3) .
C4 C21 1.540(3) .
C5 H5A 0.9900 .
C5 H5B 0.9900 .
C11 C12 1.386(3) .
C11 C16 1.392(3) .
C12 C13 1.393(3) .
C12 H12 0.9500 .
C13 C14 1.378(4) .
C13 H13 0.9500 .
C14 C15 1.372(4) .
C14 H14 0.9500 .
C15 C16 1.390(3) .
C15 H15 0.9500 .
C16 H16 0.9500 .
C21 C22 1.385(3) .
C21 C26 1.397(3) .
C22 C23 1.392(3) .
C22 H22 0.9500 .
C23 C24 1.385(4) .
C23 H23 0.9500 .
C24 C25 1.388(4) .
C24 H24 0.9500 .
C25 C26 1.388(3) .
C25 H25 0.9500 .
C26 H26 0.9500 .
C31 C32 1.3900 .
C31 C36 1.3900 .
C31 H31 0.9500 .
C32 C33 1.3900 .
C32 H32 0.9500 .
C33 C34 1.3900 .
C33 H33 0.9500 .
C34 C35 1.3900 .
C34 H34 0.9500 .
C35 C36 1.3900 .
C35 H35 0.9500 .
C36 H36 0.9500 .
C41 C42 1.3900 .
C41 C46 1.3900 .
C41 H41 0.9500 .
C42 C43 1.3900 .
C42 H42 0.9500 .
C43 C44 1.3900 .
C43 H43 0.9500 .
C44 C45 1.3900 .
C44 H44 0.9500 .
C45 C46 1.3900 .
C45 H45 0.9500 .
C46 H46 0.9500 .
C51 C51 1.372(5) 2_656
C51 C52 1.379(4) .
C51 H51 0.9500 .
C52 C53 1.373(4) .
C52 H52 0.9500 .
C53 C53 1.368(5) 2_656
C53 H53 0.9500 .
C61 C62 1.377(6) .
C61 C62 1.377(6) 2_656
C61 H61 0.9500 .
C62 C63 1.370(6) .
C62 H62 0.9500 .
C63 C64 1.364(6) .
C63 H63 0.9500 .
C64 C63 1.364(6) 2_656
C64 H64 0.9500 .

loop_
_geom_hbond_atom_site_label_D
_geom_hbond_atom_site_label_H
_geom_hbond_atom_site_label_A
_geom_hbond_distance_DH
_geom_hbond_distance_HA
_geom_hbond_distance_DA
_geom_hbond_angle_DHA
_geom_hbond_site_symmetry_A
O2 H2 O1 0.77(3) 1.87(4) 2.618(2) 166(4) 7_556
